data_4503463
loop_
_publ_author_name
'Lakshminarayanan, P. S.'
'Ravikumar, I.'
'Suresh, Eringathodi'
'Ghosh, Pradyut'

_publ_section_title
;
 Molecular Recognition Studies of an Octaaminocryptand upon Different
 Degree of Protonation
;
_journal_issue 8
_journal_name_full 'Crystal Growth &amp; Design'
_journal_page_first 2842
_journal_paper_doi 10.1021/cg701152v
_journal_volume 8
_journal_year 2008
_chemical_formula_sum 'C36 H64 Cl2 N8 O6'
_chemical_formula_weight 775.85
_chemical_name_systematic
; 
 ? 
;
_space_group_IT_number 15
_symmetry_space_group_name_Hall '-C 2yc'
_symmetry_space_group_name_H-M 'C 1 2/c 1'
_atom_sites_solution_hydrogens geom
_atom_sites_solution_primary direct
_atom_sites_solution_secondary difmap
_audit_creation_method SHELXL-97
_cell_angle_alpha 90.00
_cell_angle_beta 98.7820(10)
_cell_angle_gamma 90.00
_cell_formula_units_Z 4
_cell_length_a 16.9793(14)
_cell_length_b 9.1033(8)
_cell_length_c 27.391(2)
_cell_measurement_temperature 273(2)
_cell_volume 4184.1(6)
_computing_structure_refinement 'SHELXL-97 (Sheldrick, 1997)'
_computing_structure_solution 'SHELXS-97 (Sheldrick, 1990)'
_diffrn_ambient_temperature 273(2)
_diffrn_measured_fraction_theta_full 0.437
_diffrn_measured_fraction_theta_max 0.437
_diffrn_radiation_monochromator graphite
_diffrn_radiation_source 'fine-focus sealed tube'
_diffrn_radiation_type MoK\a
_diffrn_radiation_wavelength 0.71073
_diffrn_reflns_av_R_equivalents 0.0337
_diffrn_reflns_av_sigmaI/netI 0.0506
_diffrn_reflns_limit_h_max 22
_diffrn_reflns_limit_h_min -21
_diffrn_reflns_limit_k_max 12
_diffrn_reflns_limit_k_min -5
_diffrn_reflns_limit_l_max 34
_diffrn_reflns_limit_l_min -34
_diffrn_reflns_number 11950
_diffrn_reflns_theta_full 28.25
_diffrn_reflns_theta_max 28.25
_diffrn_reflns_theta_min 2.43
_exptl_absorpt_coefficient_mu 0.207
_exptl_absorpt_correction_T_max 0.9444
_exptl_absorpt_correction_T_min 0.9146
_exptl_crystal_density_diffrn 1.232
_exptl_crystal_density_method 'not measured'
_exptl_crystal_F_000 1672
_exptl_crystal_size_max 0.44
_exptl_crystal_size_mid 0.32
_exptl_crystal_size_min 0.28
_refine_diff_density_max 0.882
_refine_diff_density_min -0.731
_refine_diff_density_rms 0.077
_refine_ls_extinction_method none
_refine_ls_goodness_of_fit_ref 1.076
_refine_ls_hydrogen_treatment mixed
_refine_ls_matrix_type full
_refine_ls_number_parameters 277
_refine_ls_number_reflns 4806
_refine_ls_number_restraints 0
_refine_ls_restrained_S_all 1.076
_refine_ls_R_factor_all 0.0820
_refine_ls_R_factor_gt 0.0636
_refine_ls_shift/su_max 0.000
_refine_ls_shift/su_mean 0.000
_refine_ls_structure_factor_coef Fsqd
_refine_ls_weighting_details 'w=1/[\s^2^(Fo^2^)+(0.0766P)^2^+6.7483P] where P=(Fo^2^+2Fc^2^)/3'
_refine_ls_weighting_scheme calc
_refine_ls_wR_factor_gt 0.1516
_refine_ls_wR_factor_ref 0.1610
_reflns_number_gt 3853
_reflns_number_total 4806
_reflns_threshold_expression >2sigma(I)
_cod_data_source_file cg701152v-file002.cif
_cod_data_source_block 26psm
_cod_depositor_comments
;
The following automatic conversions were performed:

'_refine_ls_weighting_scheme' value 'calc
w=1/[\s^2^(Fo^2^)+(0.0766P)^2^+6.7483P] where P=(Fo^2^+2Fc^2^)/3' was
changed to 'calc'. New tag '_refine_ls_weighting_details' was
created. The value of the new tag was set to
'w=1/[\s^2^(Fo^2^)+(0.0766P)^2^+6.7483P] where P=(Fo^2^+2Fc^2^)/3'.

Automatic conversion script
Id: cif_fix_values 3143 2015-03-26 13:38:13Z robertas 
;
_cod_database_code 4503463

loop_
_symmetry_equiv_pos_as_xyz
'x, y, z'
'-x, y, -z+1/2'
'x+1/2, y+1/2, z'
'-x+1/2, y+1/2, -z+1/2'
'-x, -y, -z'
'x, -y, z-1/2'
'-x+1/2, -y+1/2, -z'
'x+1/2, -y+1/2, z-1/2'

loop_
_atom_site_label
_atom_site_type_symbol
_atom_site_fract_x
_atom_site_fract_y
_atom_site_fract_z
_atom_site_U_iso_or_equiv
_atom_site_adp_type
_atom_site_occupancy
_atom_site_calc_flag
_atom_site_refinement_flags
O2 O 0.44777(13) 0.6497(2) 0.45376(8) 0.0285(4) Uani 1 d .
Cl1 Cl 0.11588(3) 0.82321(7) 0.02517(2) 0.02134(17) Uani 1 d .
O1 O 0.29077(11) 0.7128(2) 0.06795(7) 0.0217(4) Uani 1 d .
O3 O 0.11828(11) 0.3542(2) 0.35121(7) 0.0218(4) Uani 1 d .
N1 N 0.16843(11) 0.7092(2) 0.41585(7) 0.0151(4) Uani 1 d .
N2 N 0.03097(11) 0.5379(2) 0.40464(7) 0.0150(4) Uani 1 d .
H2C H 0.0283 0.6279 0.3909 0.018 Uiso 1 calc R
H2D H 0.0546 0.4777 0.3852 0.018 Uiso 1 calc R
N3 N 0.21571(11) 0.5776(2) 0.32312(7) 0.0184(4) Uani 1 d .
H3 H 0.1656 0.5970 0.3198 0.022 Uiso 1 calc R
N4 N 0.00938(11) 0.8440(2) 0.38636(7) 0.0156(4) Uani 1 d .
H4 H 0.0006 0.7644 0.4016 0.019 Uiso 1 calc R
C1 C 0.16624(14) 0.5878(3) 0.45016(8) 0.0187(5) Uani 1 d .
H1A H 0.1940 0.6158 0.4824 0.022 Uiso 1 calc R
H1B H 0.1936 0.5038 0.4388 0.022 Uiso 1 calc R
C2 C 0.08055(14) 0.5450(3) 0.45455(8) 0.0184(5) Uani 1 d .
H2A H 0.0802 0.4501 0.4706 0.022 Uiso 1 calc R
H2B H 0.0581 0.6167 0.4747 0.022 Uiso 1 calc R
C3 C -0.05128(14) 0.4841(3) 0.40665(8) 0.0179(5) Uani 1 d .
H3A H -0.0750 0.5432 0.4300 0.021 Uiso 1 calc R
H3B H -0.0488 0.3834 0.4184 0.021 Uiso 1 calc R
C4 C -0.10321(13) 0.4910(3) 0.35680(8) 0.0159(5) Uani 1 d .
C5 C -0.17337(14) 0.5713(3) 0.35067(8) 0.0193(5) Uani 1 d .
H5 H -0.1879 0.6224 0.3773 0.023 Uiso 1 calc R
C6 C -0.22220(14) 0.5763(3) 0.30517(9) 0.0204(5) Uani 1 d .
H6 H -0.2692 0.6303 0.3018 0.024 Uiso 1 calc R
C7 C -0.20197(14) 0.5017(3) 0.26473(9) 0.0186(5) Uani 1 d .
C8 C -0.13171(14) 0.4198(3) 0.27093(9) 0.0222(5) Uani 1 d .
H8 H -0.1175 0.3679 0.2444 0.027 Uiso 1 calc R
C9 C -0.08285(14) 0.4150(3) 0.31637(9) 0.0207(5) Uani 1 d .
H9 H -0.0360 0.3604 0.3199 0.025 Uiso 1 calc R
C10 C 0.25569(13) 0.5103(3) 0.28460(9) 0.0206(5) Uani 1 d .
H10A H 0.2730 0.4120 0.2949 0.025 Uiso 1 calc R
H10B H 0.3027 0.5674 0.2809 0.025 Uiso 1 calc R
C11 C 0.27281(13) 0.6075(3) 0.36822(9) 0.0206(5) Uani 1 d .
H11A H 0.3238 0.6341 0.3589 0.025 Uiso 1 calc R
H11B H 0.2805 0.5183 0.3878 0.025 Uiso 1 calc R
C12 C 0.24613(13) 0.7290(3) 0.39967(9) 0.0209(5) Uani 1 d .
H12A H 0.2861 0.7402 0.4288 0.025 Uiso 1 calc R
H12B H 0.2448 0.8200 0.3812 0.025 Uiso 1 calc R
C13 C 0.14239(14) 0.8493(3) 0.43501(9) 0.0183(5) Uani 1 d .
H13A H 0.1884 0.9116 0.4450 0.022 Uiso 1 calc R
H13B H 0.1172 0.8308 0.4639 0.022 Uiso 1 calc R
C14 C 0.08424(13) 0.9276(3) 0.39616(9) 0.0174(5) Uani 1 d .
H14A H 0.0737 1.0255 0.4076 0.021 Uiso 1 calc R
H14B H 0.1071 0.9370 0.3660 0.021 Uiso 1 calc R
C15 C -0.04853(13) 0.9115(3) 0.34775(8) 0.0175(5) Uani 1 d .
H15A H -0.0569 1.0128 0.3567 0.021 Uiso 1 calc R
H15B H -0.0990 0.8606 0.3461 0.021 Uiso 1 calc R
C16 C -0.02269(13) 0.9081(3) 0.29720(8) 0.0162(5) Uani 1 d .
C17 C 0.0047(4) 0.7780(11) 0.2761(3) 0.0234(17) Uani 0.50 d P
C17A C -0.0284(4) 0.7813(11) 0.2712(3) 0.0216(16) Uani 0.50 d P
C18 C -0.0272(4) 1.0332(9) 0.2685(3) 0.0212(15) Uani 0.50 d P
C18A C 0.0045(4) 1.0356(9) 0.2788(3) 0.0188(14) Uani 0.50 d P
H1E H 0.311(2) 0.696(4) 0.0433(14) 0.046(11) Uiso 1 d .
H1F H 0.247(2) 0.743(4) 0.0555(12) 0.034(9) Uiso 1 d .
H3E H 0.141(2) 0.312(4) 0.3732(13) 0.036(10) Uiso 1 d .
H3F H 0.144(2) 0.419(5) 0.3463(15) 0.055(13) Uiso 1 d .
H2F H 0.494(3) 0.643(5) 0.4718(17) 0.071(14) Uiso 1 d .
H2E H 0.429(2) 0.564(4) 0.4587(13) 0.044(10) Uiso 1 d .

loop_
_atom_site_aniso_label
_atom_site_aniso_U_11
_atom_site_aniso_U_22
_atom_site_aniso_U_33
_atom_site_aniso_U_23
_atom_site_aniso_U_13
_atom_site_aniso_U_12
O2 0.0293(10) 0.0232(11) 0.0323(11) 0.0049(9) 0.0024(8) 0.0000(9)
Cl1 0.0206(3) 0.0242(3) 0.0202(3) 0.0005(2) 0.0063(2) 0.0039(2)
O1 0.0203(9) 0.0278(10) 0.0172(9) -0.0001(7) 0.0035(7) 0.0023(8)
O3 0.0241(9) 0.0245(11) 0.0161(9) -0.0004(8) 0.0012(7) -0.0004(8)
N1 0.0134(9) 0.0144(10) 0.0167(9) -0.0020(8) 0.0001(7) 0.0012(7)
N2 0.0194(9) 0.0149(10) 0.0106(8) 0.0001(7) 0.0021(7) 0.0010(8)
N3 0.0112(9) 0.0259(11) 0.0176(9) -0.0041(8) 0.0006(7) 0.0038(8)
N4 0.0147(9) 0.0152(10) 0.0168(9) 0.0034(8) 0.0014(7) 0.0001(8)
C1 0.0210(11) 0.0191(12) 0.0132(10) -0.0026(9) -0.0060(9) 0.0049(10)
C2 0.0240(12) 0.0204(12) 0.0095(10) 0.0007(9) -0.0020(9) 0.0017(10)
C3 0.0224(11) 0.0186(12) 0.0131(10) 0.0013(9) 0.0044(9) -0.0022(9)
C4 0.0192(11) 0.0146(11) 0.0141(10) 0.0012(9) 0.0027(8) -0.0056(9)
C5 0.0211(11) 0.0224(13) 0.0162(11) -0.0021(10) 0.0086(9) -0.0019(10)
C6 0.0158(11) 0.0217(13) 0.0246(12) 0.0010(10) 0.0060(9) 0.0014(10)
C7 0.0174(11) 0.0191(12) 0.0192(11) 0.0020(9) 0.0021(9) -0.0050(9)
C8 0.0257(12) 0.0233(14) 0.0169(11) -0.0067(10) 0.0012(9) 0.0010(10)
C9 0.0214(11) 0.0205(13) 0.0197(12) -0.0022(10) 0.0012(9) 0.0032(10)
C10 0.0148(11) 0.0278(14) 0.0190(11) -0.0018(10) 0.0018(9) 0.0037(10)
C11 0.0147(10) 0.0253(13) 0.0203(11) -0.0033(10) -0.0021(9) 0.0044(10)
C12 0.0142(10) 0.0239(13) 0.0233(12) -0.0069(10) -0.0011(9) -0.0024(10)
C13 0.0177(11) 0.0176(12) 0.0186(11) -0.0059(9) -0.0003(9) 0.0002(9)
C14 0.0154(10) 0.0149(12) 0.0211(11) -0.0030(9) 0.0004(9) 0.0003(9)
C15 0.0156(10) 0.0189(12) 0.0174(11) 0.0009(9) 0.0013(9) 0.0039(9)
C16 0.0118(10) 0.0198(12) 0.0159(10) -0.0007(9) -0.0013(8) 0.0023(9)
C17 0.031(4) 0.020(3) 0.019(3) 0.000(2) 0.002(4) 0.009(4)
C17A 0.029(4) 0.020(3) 0.014(3) 0.001(2) 0.000(4) -0.006(4)
C18 0.020(4) 0.019(3) 0.025(4) -0.001(3) 0.005(3) -0.001(3)
C18A 0.019(3) 0.017(3) 0.021(4) -0.006(2) 0.005(3) -0.003(3)

loop_
_atom_type_symbol
_atom_type_description
_atom_type_scat_dispersion_real
_atom_type_scat_dispersion_imag
_atom_type_scat_source
C C 0.0033 0.0016 'International Tables Vol C Tables 4.2.6.8 and 6.1.1.4'
H H 0.0000 0.0000 'International Tables Vol C Tables 4.2.6.8 and 6.1.1.4'
N N 0.0061 0.0033 'International Tables Vol C Tables 4.2.6.8 and 6.1.1.4'
O O 0.0106 0.0060 'International Tables Vol C Tables 4.2.6.8 and 6.1.1.4'
Cl Cl 0.1484 0.1585 'International Tables Vol C Tables 4.2.6.8 and 6.1.1.4'

loop_
_geom_angle_atom_site_label_1
_geom_angle_atom_site_label_2
_geom_angle_atom_site_label_3
_geom_angle
_geom_angle_site_symmetry_1
_geom_angle_site_symmetry_3
H2F O2 H2E 100(4) . .
H1E O1 H1F 100(3) . .
H3E O3 H3F 107(4) . .
C1 N1 C12 113.68(19) . .
C1 N1 C13 112.92(18) . .
C12 N1 C13 109.54(19) . .
C3 N2 C2 112.41(17) . .
C3 N2 H2C 109.1 . .
C2 N2 H2C 109.1 . .
C3 N2 H2D 109.1 . .
C2 N2 H2D 109.1 . .
H2C N2 H2D 107.9 . .
C10 N3 C11 111.16(17) . .
C10 N3 H3 124.4 . .
C11 N3 H3 124.4 . .
C15 N4 C14 112.35(18) . .
C15 N4 H4 123.8 . .
C14 N4 H4 123.8 . .
N1 C1 C2 111.28(18) . .
N1 C1 H1A 109.4 . .
C2 C1 H1A 109.4 . .
N1 C1 H1B 109.4 . .
C2 C1 H1B 109.4 . .
H1A C1 H1B 108.0 . .
N2 C2 C1 110.44(18) . .
N2 C2 H2A 109.6 . .
C1 C2 H2A 109.6 . .
N2 C2 H2B 109.6 . .
C1 C2 H2B 109.6 . .
H2A C2 H2B 108.1 . .
N2 C3 C4 112.00(18) . .
N2 C3 H3A 109.2 . .
C4 C3 H3A 109.2 . .
N2 C3 H3B 109.2 . .
C4 C3 H3B 109.2 . .
H3A C3 H3B 107.9 . .
C5 C4 C9 118.6(2) . .
C5 C4 C3 120.3(2) . .
C9 C4 C3 121.1(2) . .
C4 C5 C6 120.7(2) . .
C4 C5 H5 119.6 . .
C6 C5 H5 119.6 . .
C7 C6 C5 121.0(2) . .
C7 C6 H6 119.5 . .
C5 C6 H6 119.5 . .
C6 C7 C8 118.4(2) . .
C6 C7 C10 120.0(2) . 2
C8 C7 C10 121.6(2) . 2
C9 C8 C7 120.6(2) . .
C9 C8 H8 119.7 . .
C7 C8 H8 119.7 . .
C8 C9 C4 120.7(2) . .
C8 C9 H9 119.7 . .
C4 C9 H9 119.7 . .
N3 C10 C7 112.35(18) . 2
N3 C10 H10A 109.1 . .
C7 C10 H10A 109.1 2 .
N3 C10 H10B 109.1 . .
C7 C10 H10B 109.1 2 .
H10A C10 H10B 107.9 . .
N3 C11 C12 113.33(19) . .
N3 C11 H11A 108.9 . .
C12 C11 H11A 108.9 . .
N3 C11 H11B 108.9 . .
C12 C11 H11B 108.9 . .
H11A C11 H11B 107.7 . .
N1 C12 C11 116.3(2) . .
N1 C12 H12A 108.2 . .
C11 C12 H12A 108.2 . .
N1 C12 H12B 108.2 . .
C11 C12 H12B 108.2 . .
H12A C12 H12B 107.4 . .
N1 C13 C14 110.86(18) . .
N1 C13 H13A 109.5 . .
C14 C13 H13A 109.5 . .
N1 C13 H13B 109.5 . .
C14 C13 H13B 109.5 . .
H13A C13 H13B 108.1 . .
N4 C14 C13 109.70(19) . .
N4 C14 H14A 109.7 . .
C13 C14 H14A 109.7 . .
N4 C14 H14B 109.7 . .
C13 C14 H14B 109.7 . .
H14A C14 H14B 108.2 . .
N4 C15 C16 113.26(18) . .
N4 C15 H15A 108.9 . .
C16 C15 H15A 108.9 . .
N4 C15 H15B 108.9 . .
C16 C15 H15B 108.9 . .
H15A C15 H15B 107.7 . .
C17A C16 C18A 121.9(5) . .
C17A C16 C18 114.3(5) . .
C18A C16 C18 23.8(3) . .
C17A C16 C17 23.0(3) . .
C18A C16 C17 113.8(5) . .
C18 C16 C17 116.6(6) . .
C17A C16 C15 119.4(4) . .
C18A C16 C15 118.6(4) . .
C18 C16 C15 120.3(4) . .
C17 C16 C15 123.0(4) . .
C17A C17 C17 78.7(17) . 2
C17A C17 C17A 101.4(19) . 2
C17 C17 C17A 22.8(3) 2 2
C17A C17 C16 70.9(17) . .
C17 C17 C16 114.6(4) 2 .
C17A C17 C16 120.6(10) 2 .
C17 C17A C16 86.1(18) . .
C17 C17A C17 78.5(19) . 2
C16 C17A C17 119.5(10) . 2
C17 C17A C17A 58.8(16) . 2
C16 C17A C17A 112.0(4) . 2
C17 C17A C17A 19.8(4) 2 2
C18A C18 C16 77.6(16) . .
C18A C18 C18A 94.6(16) . 2
C16 C18 C18A 122.6(9) . 2
C18A C18 C18 72.1(14) . 2
C16 C18 C18 113.9(4) . 2
C18A C18 C18 22.6(3) 2 2
C18 C18A C16 78.6(15) . .
C18 C18A C18 85.3(16) . 2
C16 C18A C18 118.7(8) . 2
C18 C18A C18A 64.1(14) . 2
C16 C18A C18A 112.7(4) . 2
C18 C18A C18A 21.3(3) 2 2

loop_
_geom_bond_atom_site_label_1
_geom_bond_atom_site_label_2
_geom_bond_distance
_geom_bond_site_symmetry_2
O2 H2F 0.86(5) .
O2 H2E 0.86(4) .
O1 H1E 0.82(4) .
O1 H1F 0.81(4) .
O3 H3E 0.77(4) .
O3 H3F 0.75(4) .
N1 C1 1.455(3) .
N1 C12 1.466(3) .
N1 C13 1.473(3) .
N2 C3 1.489(3) .
N2 C2 1.493(3) .
N2 H2C 0.9000 .
N2 H2D 0.9000 .
N3 C10 1.473(3) .
N3 C11 1.475(3) .
N3 H3 0.8600 .
N4 C15 1.465(3) .
N4 C14 1.471(3) .
N4 H4 0.8600 .
C1 C2 1.529(3) .
C1 H1A 0.9700 .
C1 H1B 0.9700 .
C2 H2A 0.9700 .
C2 H2B 0.9700 .
C3 C4 1.509(3) .
C3 H3A 0.9700 .
C3 H3B 0.9700 .
C4 C5 1.386(3) .
C4 C9 1.393(3) .
C5 C6 1.388(3) .
C5 H5 0.9300 .
C6 C7 1.386(3) .
C6 H6 0.9300 .
C7 C8 1.395(3) .
C7 C10 1.512(3) 2
C8 C9 1.387(3) .
C8 H8 0.9300 .
C9 H9 0.9300 .
C10 C7 1.512(3) 2
C10 H10A 0.9700 .
C10 H10B 0.9700 .
C11 C12 1.513(3) .
C11 H11A 0.9700 .
C11 H11B 0.9700 .
C12 H12A 0.9700 .
C12 H12B 0.9700 .
C13 C14 1.515(3) .
C13 H13A 0.9700 .
C13 H13B 0.9700 .
C14 H14A 0.9700 .
C14 H14B 0.9700 .
C15 C16 1.515(3) .
C15 H15A 0.9700 .
C15 H15B 0.9700 .
C16 C17A 1.352(10) .
C16 C18A 1.373(9) .
C16 C18 1.378(9) .
C16 C17 1.428(9) .
C17 C17A 0.559(7) .
C17 C17 1.413(19) 2
C17 C17A 1.414(7) 2
C17A C17 1.414(7) 2
C17A C17A 1.620(18) 2
C18 C18A 0.568(6) .
C18 C18A 1.407(6) 2
C18 C18 1.474(16) 2
C18A C18 1.407(6) 2
C18A C18A 1.559(16) 2
